data_4124900
loop_
_publ_author_name
'Zuo, Zhiwei'
'Cong, Huan'
'Li, Wei'
'Choi, Junwon'
'Fu, Gregory C.'
'MacMillan, David W. C.'

_publ_section_title
;
 Enantioselective Decarboxylative Arylation of \a-Amino Acids via the
 Merger of Photoredox and Nickel Catalysis.
;
_journal_issue 6
_journal_name_full 'Journal of the American Chemical Society'
_journal_page_first 1832
_journal_page_last 1835
_journal_paper_doi 10.1021/jacs.5b13211
_journal_volume 138
_journal_year 2016
_chemical_absolute_configuration ad
_chemical_formula_moiety 'C21 H21 F6 N O2, 0.5(C5 H12)'
_chemical_formula_sum 'C23.5 H27 F6 N O2'
_chemical_formula_weight 469.46
_space_group_crystal_system orthorhombic
_space_group_IT_number 19
_space_group_name_Hall 'P 2ac 2ab'
_space_group_name_H-M_alt 'P 21 21 21'
_symmetry_space_group_name_Hall 'P 2ac 2ab'
_symmetry_space_group_name_H-M 'P 21 21 21'
_atom_sites_solution_hydrogens geom
_atom_sites_solution_primary direct
_audit_creation_date 2015-03-13
_audit_creation_method
;
Olex2 1.2
(compiled 2015.01.26 svn.r3150 for OlexSys, GUI svn.r4998)
;
_cell_angle_alpha 90
_cell_angle_beta 90
_cell_angle_gamma 90
_cell_formula_units_Z 4
_cell_length_a 5.1710(2)
_cell_length_b 17.9760(6)
_cell_length_c 24.5859(9)
_cell_measurement_reflns_used 9899
_cell_measurement_temperature 100(2)
_cell_measurement_theta_max 69.92
_cell_measurement_theta_min 3.04
_cell_volume 2285.36(14)
_computing_cell_refinement 'SAINT v8.34A (Bruker, 2013)'
_computing_data_reduction 'SAINT v8.34A (Bruker, 2013)'
_computing_molecular_graphics 'Olex2 (Dolomanov et al., 2009)'
_computing_publication_material 'Olex2 (Dolomanov et al., 2009)'
_computing_structure_refinement 'ShelXL (Sheldrick, 2008)'
_computing_structure_solution 'ShelXS (Sheldrick, 2008)'
_diffrn_ambient_temperature 100
_diffrn_measured_fraction_theta_full 1.000
_diffrn_measured_fraction_theta_max 0.993
_diffrn_measurement_device_type 'Bruker DUO CCD'
_diffrn_measurement_method '\f and \w scans'
_diffrn_radiation_type CuK\a
_diffrn_radiation_wavelength 1.54178
_diffrn_reflns_av_R_equivalents 0.0451
_diffrn_reflns_av_unetI/netI 0.0225
_diffrn_reflns_laue_measured_fraction_full 1.000
_diffrn_reflns_laue_measured_fraction_max 0.993
_diffrn_reflns_limit_h_max 6
_diffrn_reflns_limit_h_min -5
_diffrn_reflns_limit_k_max 21
_diffrn_reflns_limit_k_min -21
_diffrn_reflns_limit_l_max 29
_diffrn_reflns_limit_l_min -29
_diffrn_reflns_number 39031
_diffrn_reflns_point_group_measured_fraction_full 1.000
_diffrn_reflns_point_group_measured_fraction_max 0.987
_diffrn_reflns_theta_full 67.679
_diffrn_reflns_theta_max 70.724
_diffrn_reflns_theta_min 3.045
_diffrn_standards_number 0
_exptl_absorpt_coefficient_mu 1.033
_exptl_absorpt_correction_T_max 0.7534
_exptl_absorpt_correction_T_min 0.6602
_exptl_absorpt_correction_type multi-scan
_exptl_absorpt_process_details
'SADABS-2014/4 (Bruker,2014/4) was used for absorption correction. wR2(int) was 0.1006 before and 0.0613 after correction. The Ratio of minimum to maximum transmission is 0.8763. The \l/2 correction factor is 0.00150.'
_exptl_crystal_colour colourless
_exptl_crystal_colour_primary colourless
_exptl_crystal_density_diffrn 1.364
_exptl_crystal_description chunk
_exptl_crystal_F_000 980
_exptl_crystal_size_max 0.17
_exptl_crystal_size_mid 0.12
_exptl_crystal_size_min 0.06
_refine_diff_density_max 0.288
_refine_diff_density_min -0.232
_refine_diff_density_rms 0.046
_refine_ls_abs_structure_details
;
 Flack x determined using 1494 quotients [(I+)-(I-)]/[(I+)+(I-)]
 (Parsons, Flack and Wagner, Acta Cryst. B69 (2013) 249-259).
;
_refine_ls_abs_structure_Flack 0.04(4)
_refine_ls_extinction_method none
_refine_ls_goodness_of_fit_ref 1.047
_refine_ls_hydrogen_treatment constr
_refine_ls_matrix_type full
_refine_ls_number_parameters 440
_refine_ls_number_reflns 4344
_refine_ls_number_restraints 394
_refine_ls_restrained_S_all 1.088
_refine_ls_R_factor_all 0.0528
_refine_ls_R_factor_gt 0.0460
_refine_ls_shift/su_max 0.000
_refine_ls_shift/su_mean 0.000
_refine_ls_structure_factor_coef Fsqd
_refine_ls_weighting_details 'w=1/[\s^2^(Fo^2^)+(0.0410P)^2^+1.6435P] where P=(Fo^2^+2Fc^2^)/3'
_refine_ls_weighting_scheme calc
_refine_ls_wR_factor_gt 0.1056
_refine_ls_wR_factor_ref 0.1094
_reflns_Friedel_coverage 0.698
_reflns_friedel_fraction_full 0.999
_reflns_friedel_fraction_max 0.979
_reflns_number_gt 3955
_reflns_number_total 4344
_reflns_threshold_expression 'I > 2\s(I)'
_cod_data_source_file ja5b13211_si_001.cif
_cod_data_source_block crystal01
_cod_depositor_comments 'Adding full bibliography for 4124900.cif.'
_cod_original_formula_sum 'C23.50 H27 F6 N O2'
_cod_database_code 4124900
_shelx_space_group_comment
;
The symmetry employed for this shelxl refinement is uniquely defined
by the following loop, which should always be used as a source of
symmetry information in preference to the above space-group names.
They are only intended as comments.
;
_shelx_estimated_absorpt_t_max 0.941
_shelx_estimated_absorpt_t_min 0.844
_olex2_refinement_description
;
1. Fixed Uiso
 At 1.2 times of:
  All C(H) groups, All C(H,H) groups, All N(H) groups
 At 1.5 times of:
  All C(H,H,H) groups
2. Restrained distances
 C1S-C2S \\sim C2S-C3S \\sim C3S-C4S \\sim C4S-C5S \\sim C1T-C2T \\sim C2T-C3T
\\sim C3T-C4T \\sim C4T-C5T
 \\sim C1U-C2U \\sim C2U-C3U \\sim C3U-C4U \\sim C4U-C5U
 with sigma of 0.02
 C1S-C3S \\sim C2S-C4S \\sim C3S-C5S \\sim C1T-C3T \\sim C2T-C4T \\sim C3T-C5T
\\sim C1U-C3U \\sim C2U-C4U
 \\sim C3U-C5U
 with sigma of 0.02
3. Rigid bond restraints
 C1T, C2T, C3T, C4T, C5T, C1S, C2S, C3S, C4S, C5S, C1U, C2U, C3U, C4U, C5U
 with sigma for 1-2 distances of 0.002 and sigma for 1-3 distances of 0.002
4. Uiso/Uaniso restraints and constraints
C1T \\sim C2T \\sim C3T \\sim C4T \\sim C5T \\sim C1S \\sim C2S \\sim C3S \\sim
C4S \\sim C5S \\sim C1U \\sim C2U \\sim C3U \\sim C4U \\sim C5U: within 2.4A
with sigma of 0.01 and sigma for terminal atoms of 0.01
5. Rigid body (RIGU) restrains
 C10, F4, F4A, F5, F5A, F6, F6A, C10
 with sigma for 1-2 distances of 0.004 and sigma for 1-3 distances of 0.004
6. Others
 1*[Sof(C1S)+Sof(H1SA)+Sof(H1SB)+Sof(H1SC)+Sof(C2S)+Sof(H2SA)+Sof(H2SB)+
 Sof(C3S)+Sof(H3SA)+Sof(H3SB)+Sof(C4S)+Sof(H4SA)+Sof(H4SB)+Sof(C5S)+Sof(H5SA)+
 Sof(H5SB)+Sof(H5SC)]+1*[Sof(C1T)+Sof(H1TA)+Sof(H1TB)+Sof(H1TC)+Sof(C2T)+
 Sof(H2TA)+Sof(H2TB)+Sof(C3T)+Sof(H3TA)+Sof(H3TB)+Sof(C4T)+Sof(H4TA)+Sof(H4TB)+
 Sof(C5T)+Sof(H5TA)+Sof(H5TB)+Sof(H5TC)]+1*[Sof(C1U)+Sof(H1UA)+Sof(H1UB)+
 Sof(H1UC)+Sof(C2U)+Sof(H2UA)+Sof(H2UB)+Sof(C3U)+Sof(H3UA)+Sof(H3UB)+Sof(C4U)+
 Sof(H4UA)+Sof(H4UB)+Sof(C5U)+Sof(H5UA)+Sof(H5UB)+Sof(H5UC)]=1 with esd of 0
 Sof(F4A)=Sof(F5A)=Sof(F6A)=1-FVAR(1)
 Sof(F4)=Sof(F5)=Sof(F6)=FVAR(1)
 Sof(C1S)=Sof(H1SA)=Sof(H1SB)=Sof(H1SC)=Sof(C2S)=Sof(H2SA)=Sof(H2SB)=Sof(C3S)=
 Sof(H3SA)=Sof(H3SB)=Sof(C4S)=Sof(H4SA)=Sof(H4SB)=Sof(C5S)=Sof(H5SA)=Sof(H5SB)=
 Sof(H5SC)=0.5*FVAR(3)
 Sof(C1T)=Sof(H1TA)=Sof(H1TB)=Sof(H1TC)=Sof(C2T)=Sof(H2TA)=Sof(H2TB)=Sof(C3T)=
 Sof(H3TA)=Sof(H3TB)=Sof(C4T)=Sof(H4TA)=Sof(H4TB)=Sof(C5T)=Sof(H5TA)=Sof(H5TB)=
 Sof(H5TC)=0.5*FVAR(4)
 Sof(C1U)=Sof(H1UA)=Sof(H1UB)=Sof(H1UC)=Sof(C2U)=Sof(H2UA)=Sof(H2UB)=Sof(C3U)=
 Sof(H3UA)=Sof(H3UB)=Sof(C4U)=Sof(H4UA)=Sof(H4UB)=Sof(C5U)=Sof(H5UA)=Sof(H5UB)=
 Sof(H5UC)=0.5*FVAR(5)
7.a Ternary CH refined with riding coordinates:
 C2(H2)
7.b Secondary CH2 refined with riding coordinates:
 C11(H11A,H11B), C2T(H2TA,H2TB), C3T(H3TA,H3TB), C4T(H4TA,H4TB), C2S(H2SA,
 H2SB), C3S(H3SA,H3SB), C4S(H4SA,H4SB), C2U(H2UA,H2UB), C3U(H3UA,H3UB),
 C4U(H4UA,H4UB)
7.c Me refined with riding coordinates:
 C1T(H1TA,H1TB,H1TC), C5T(H5TA,H5TB,H5TC), C1S(H1SA,H1SB,H1SC), C5S(H5SA,H5SB,
 H5SC), C1U(H1UA,H1UB,H1UC), C5U(H5UA,H5UB,H5UC)
7.d Aromatic/amide H refined with riding coordinates:
 N1(H1), C4(H4), C6(H6), C8(H8), C13(H13), C14(H14), C15(H15), C16(H16),
 C17(H17)
7.e Idealised Me refined as rotating group:
 C19(H19A,H19B,H19C), C20(H20A,H20B,H20C), C21(H21A,H21B,H21C)
;
_shelx_shelxl_version_number 2014/7

loop_
_space_group_symop_operation_xyz
'x, y, z'
'-x+1/2, -y, z+1/2'
'-x, y+1/2, -z+1/2'
'x+1/2, -y+1/2, -z'

loop_
_atom_site_label
_atom_site_type_symbol
_atom_site_fract_x
_atom_site_fract_y
_atom_site_fract_z
_atom_site_U_iso_or_equiv
_atom_site_adp_type
_atom_site_occupancy
_atom_site_site_symmetry_order
_atom_site_calc_flag
_atom_site_refinement_flags_posn
_atom_site_refinement_flags_adp
_atom_site_refinement_flags_occupancy
_atom_site_disorder_assembly
_atom_site_disorder_group
F1 F 0.9769(5) 0.58541(12) 0.42394(13) 0.0705(8) Uani 1 1 d . . . . .
F2 F 1.2726(6) 0.51423(15) 0.39549(12) 0.0711(8) Uani 1 1 d . . . . .
F3 F 1.2258(6) 0.53011(15) 0.47983(10) 0.0697(8) Uani 1 1 d . . . . .
F4 F 0.3047(15) 0.3706(4) 0.5510(3) 0.094(3) Uani 0.810(13) 1 d . U P A 1
F4A F 0.278(3) 0.3445(13) 0.5375(8) 0.044(5) Uani 0.190(13) 1 d . U P A 2
F5 F 0.6877(14) 0.3600(4) 0.58072(14) 0.083(2) Uani 0.810(13) 1 d . U P A 1
F5A F 0.551(5) 0.3986(13) 0.5771(7) 0.063(6) Uani 0.190(13) 1 d . U P A 2
F6 F 0.5150(10) 0.27138(17) 0.53898(18) 0.0462(11) Uani 0.810(13) 1 d . U P A 1
F6A F 0.622(5) 0.2898(14) 0.5554(9) 0.065(6) Uani 0.190(13) 1 d . U P A 2
O1 O 0.1568(4) 0.38141(13) 0.26987(8) 0.0291(5) Uani 1 1 d . . . . .
O2 O 0.4630(4) 0.42421(13) 0.21077(8) 0.0305(5) Uani 1 1 d . . . . .
N1 N 0.5879(5) 0.37598(15) 0.28874(9) 0.0245(5) Uani 1 1 d . . . . .
H1 H 0.7412 0.3937 0.2801 0.029 Uiso 1 1 calc R . . . .
C1 C 0.3817(6) 0.39260(17) 0.25735(11) 0.0235(6) Uani 1 1 d . . . . .
C2 C 0.5605(6) 0.32928(17) 0.33651(11) 0.0251(7) Uani 1 1 d . . . . .
H2 H 0.3728 0.3173 0.3409 0.030 Uiso 1 1 calc R . . . .
C3 C 0.6506(6) 0.36799(17) 0.38801(11) 0.0244(6) Uani 1 1 d . . . . .
C4 C 0.8285(6) 0.42516(18) 0.38743(12) 0.0281(7) Uani 1 1 d . . . . .
H4 H 0.8961 0.4425 0.3538 0.034 Uiso 1 1 calc R . . . .
C5 C 0.9095(7) 0.45756(17) 0.43613(13) 0.0298(7) Uani 1 1 d . . . . .
C6 C 0.8135(7) 0.43355(18) 0.48556(12) 0.0302(7) Uani 1 1 d . . . . .
H6 H 0.8662 0.4566 0.5185 0.036 Uiso 1 1 calc R . . . .
C7 C 0.6386(6) 0.37502(17) 0.48609(12) 0.0281(7) Uani 1 1 d . . . . .
C8 C 0.5554(6) 0.34293(17) 0.43795(12) 0.0263(6) Uani 1 1 d . . . . .
H8 H 0.4328 0.3036 0.4389 0.032 Uiso 1 1 calc R . . . .
C9 C 1.0936(8) 0.5215(2) 0.43418(14) 0.0398(8) Uani 1 1 d . . . . .
C10 C 0.5339(7) 0.3468(2) 0.53887(13) 0.0344(8) Uani 1 1 d . U . . .
C11 C 0.7081(7) 0.25521(17) 0.32870(12) 0.0291(7) Uani 1 1 d . . . . .
H11A H 0.8958 0.2656 0.3266 0.035 Uiso 1 1 calc R . . . .
H11B H 0.6778 0.2230 0.3607 0.035 Uiso 1 1 calc R . . . .
C12 C 0.6252(7) 0.21446(18) 0.27803(12) 0.0306(7) Uani 1 1 d . . . . .
C13 C 0.4082(7) 0.1692(2) 0.27751(14) 0.0381(8) Uani 1 1 d . . . . .
H13 H 0.3105 0.1627 0.3099 0.046 Uiso 1 1 calc R . . . .
C14 C 0.3323(8) 0.1333(2) 0.23031(17) 0.0471(10) Uani 1 1 d . . . . .
H14 H 0.1848 0.1018 0.2305 0.056 Uiso 1 1 calc R . . . .
C15 C 0.4710(9) 0.1434(2) 0.18294(16) 0.0530(11) Uani 1 1 d . . . . .
H15 H 0.4183 0.1191 0.1505 0.064 Uiso 1 1 calc R . . . .
C16 C 0.6841(9) 0.1883(3) 0.18272(16) 0.0527(11) Uani 1 1 d . . . . .
H16 H 0.7788 0.1953 0.1500 0.063 Uiso 1 1 calc R . . . .
C17 C 0.7629(8) 0.2238(2) 0.22989(14) 0.0385(8) Uani 1 1 d . . . . .
H17 H 0.9117 0.2548 0.2294 0.046 Uiso 1 1 calc R . . . .
C18 C 0.2738(7) 0.4485(2) 0.16954(13) 0.0378(9) Uani 1 1 d . . . . .
C19 C 0.1052(7) 0.5093(2) 0.19253(17) 0.0466(10) Uani 1 1 d . . . . .
H19A H -0.0219 0.4876 0.2175 0.070 Uiso 1 1 calc GR . . . .
H19B H 0.0152 0.5348 0.1628 0.070 Uiso 1 1 calc GR . . . .
H19C H 0.2130 0.5451 0.2123 0.070 Uiso 1 1 calc GR . . . .
C20 C 0.4496(8) 0.4797(3) 0.12550(16) 0.0598(13) Uani 1 1 d . . . . .
H20A H 0.5480 0.5217 0.1401 0.090 Uiso 1 1 calc GR . . . .
H20B H 0.3447 0.4965 0.0947 0.090 Uiso 1 1 calc GR . . . .
H20C H 0.5694 0.4409 0.1133 0.090 Uiso 1 1 calc GR . . . .
C21 C 0.1222(7) 0.3821(2) 0.14824(14) 0.0459(9) Uani 1 1 d . . . . .
H21A H 0.2403 0.3402 0.1422 0.069 Uiso 1 1 calc GR . . . .
H21B H 0.0383 0.3954 0.1139 0.069 Uiso 1 1 calc GR . . . .
H21C H -0.0095 0.3678 0.1749 0.069 Uiso 1 1 calc GR . . . .
C1T C 0.567(8) 0.731(2) 0.4368(13) 0.074(5) Uani 0.145(2) 1 d D U P B -3
H1TA H 0.3791 0.7252 0.4398 0.110 Uiso 0.145(2) 1 calc R . P B -3
H1TB H 0.6058 0.7697 0.4097 0.110 Uiso 0.145(2) 1 calc R . P B -3
H1TC H 0.6452 0.6841 0.4256 0.110 Uiso 0.145(2) 1 calc R . P B -3
C2T C 0.671(6) 0.753(2) 0.4889(12) 0.078(4) Uani 0.145(2) 1 d D U P B -3
H2TA H 0.6261 0.7149 0.5161 0.093 Uiso 0.145(2) 1 calc R . P B -3
H2TB H 0.5867 0.8003 0.5002 0.093 Uiso 0.145(2) 1 calc R . P B -3
C3T C 0.953(6) 0.764(2) 0.4890(14) 0.078(4) Uani 0.145(2) 1 d D U P B -3
H3TA H 1.0200 0.7524 0.4523 0.093 Uiso 0.145(2) 1 calc R . P B -3
H3TB H 0.9893 0.8174 0.4960 0.093 Uiso 0.145(2) 1 calc R . P B -3
C4T C 1.092(7) 0.721(2) 0.5276(14) 0.080(4) Uani 0.145(2) 1 d D U P B -3
H4TA H 1.0860 0.6688 0.5150 0.096 Uiso 0.145(2) 1 calc R . P B -3
H4TB H 0.9942 0.7233 0.5622 0.096 Uiso 0.145(2) 1 calc R . P B -3
C5T C 1.357(8) 0.738(2) 0.5401(15) 0.078(4) Uani 0.145(2) 1 d D U P B -3
H5TA H 1.4215 0.7027 0.5674 0.117 Uiso 0.145(2) 1 calc R . P B -3
H5TB H 1.4620 0.7338 0.5070 0.117 Uiso 0.145(2) 1 calc R . P B -3
H5TC H 1.3697 0.7886 0.5544 0.117 Uiso 0.145(2) 1 calc R . P B -3
C1S C 0.292(7) 0.8106(14) 0.4522(10) 0.077(5) Uani 0.195(2) 1 d D U P C -2
H1SA H 0.1126 0.8094 0.4396 0.115 Uiso 0.195(2) 1 calc R . P C -2
H1SB H 0.2958 0.8108 0.4920 0.115 Uiso 0.195(2) 1 calc R . P C -2
H1SC H 0.3771 0.8556 0.4384 0.115 Uiso 0.195(2) 1 calc R . P C -2
C2S C 0.427(5) 0.7459(13) 0.4323(9) 0.072(4) Uani 0.195(2) 1 d D U P C -2
H2SA H 0.3327 0.7014 0.4455 0.086 Uiso 0.195(2) 1 calc R . P C -2
H2SB H 0.4136 0.7460 0.3922 0.086 Uiso 0.195(2) 1 calc R . P C -2
C3S C 0.692(5) 0.7366(16) 0.4460(9) 0.077(4) Uani 0.195(2) 1 d D U P C -2
H3SA H 0.7337 0.6834 0.4406 0.092 Uiso 0.195(2) 1 calc R . P C -2
H3SB H 0.7936 0.7646 0.4186 0.092 Uiso 0.195(2) 1 calc R . P C -2
C4S C 0.791(7) 0.7568(19) 0.4976(10) 0.081(4) Uani 0.195(2) 1 d D U P C -2
H4SA H 0.8400 0.7096 0.5156 0.097 Uiso 0.195(2) 1 calc R . P C -2
H4SB H 0.6416 0.7766 0.5183 0.097 Uiso 0.195(2) 1 calc R . P C -2
C5S C 0.997(6) 0.8067(15) 0.5074(10) 0.076(4) Uani 0.195(2) 1 d D U P C -2
H5SA H 1.0269 0.8109 0.5466 0.114 Uiso 0.195(2) 1 calc R . P C -2
H5SB H 1.1544 0.7880 0.4897 0.114 Uiso 0.195(2) 1 calc R . P C -2
H5SC H 0.9539 0.8557 0.4925 0.114 Uiso 0.195(2) 1 calc R . P C -2
C1U C 1.129(7) 0.8531(15) 0.4962(11) 0.075(5) Uani 0.160(2) 1 d D U P D -4
H1UA H 0.9422 0.8628 0.4951 0.113 Uiso 0.160(2) 1 calc R . P D -4
H1UB H 1.1960 0.8661 0.5322 0.113 Uiso 0.160(2) 1 calc R . P D -4
H1UC H 1.2155 0.8834 0.4685 0.113 Uiso 0.160(2) 1 calc R . P D -4
C2U C 1.177(6) 0.7750(14) 0.4855(13) 0.078(4) Uani 0.160(2) 1 d D U P D -4
H2UA H 1.1054 0.7619 0.4494 0.093 Uiso 0.160(2) 1 calc R . P D -4
H2UB H 1.0858 0.7446 0.5131 0.093 Uiso 0.160(2) 1 calc R . P D -4
C3U C 1.454(6) 0.7574(18) 0.4867(11) 0.080(5) Uani 0.160(2) 1 d D U P D -4
H3UA H 1.4954 0.7232 0.4564 0.096 Uiso 0.160(2) 1 calc R . P D -4
H3UB H 1.5545 0.8037 0.4812 0.096 Uiso 0.160(2) 1 calc R . P D -4
C4U C 1.534(8) 0.723(2) 0.5380(11) 0.082(5) Uani 0.160(2) 1 d D U P D -4
H4UA H 1.5910 0.7630 0.5630 0.098 Uiso 0.160(2) 1 calc R . P D -4
H4UB H 1.3802 0.6992 0.5546 0.098 Uiso 0.160(2) 1 calc R . P D -4
C5U C 1.737(7) 0.6683(18) 0.5347(15) 0.079(6) Uani 0.160(2) 1 d D U P D -4
H5UA H 1.7744 0.6490 0.5711 0.119 Uiso 0.160(2) 1 calc R . P D -4
H5UB H 1.6814 0.6273 0.5111 0.119 Uiso 0.160(2) 1 calc R . P D -4
H5UC H 1.8929 0.6913 0.5195 0.119 Uiso 0.160(2) 1 calc R . P D -4

loop_
_atom_site_aniso_label
_atom_site_aniso_U_11
_atom_site_aniso_U_22
_atom_site_aniso_U_33
_atom_site_aniso_U_23
_atom_site_aniso_U_13
_atom_site_aniso_U_12
F1 0.0646(16) 0.0296(11) 0.117(2) 0.0116(13) -0.0305(16) -0.0085(11)
F2 0.0686(18) 0.0641(16) 0.0805(18) -0.0106(14) 0.0197(15) -0.0345(15)
F3 0.0825(19) 0.0701(16) 0.0564(14) 0.0159(12) -0.0391(14) -0.0413(15)
F4 0.104(4) 0.123(5) 0.057(4) 0.042(3) 0.046(3) 0.080(4)
F4A 0.026(6) 0.088(12) 0.019(7) 0.025(7) 0.001(5) -0.023(6)
F5 0.111(4) 0.116(4) 0.0211(14) 0.022(2) -0.021(2) -0.061(4)
F5A 0.079(11) 0.088(9) 0.022(7) -0.022(7) 0.025(7) -0.020(8)
F6 0.070(3) 0.0375(15) 0.0307(19) 0.0021(12) 0.0166(17) -0.0094(16)
F6A 0.077(13) 0.074(9) 0.046(10) 0.024(8) 0.031(8) 0.044(9)
O1 0.0212(11) 0.0414(13) 0.0246(10) 0.0027(9) 0.0025(9) -0.0004(10)
O2 0.0183(10) 0.0493(13) 0.0239(11) 0.0124(10) 0.0004(9) 0.0056(10)
N1 0.0201(12) 0.0344(14) 0.0191(11) 0.0052(10) -0.0010(10) -0.0022(11)
C1 0.0222(16) 0.0307(16) 0.0177(13) -0.0006(12) 0.0026(11) 0.0008(13)
C2 0.0255(16) 0.0333(17) 0.0163(13) 0.0020(12) 0.0013(12) -0.0036(13)
C3 0.0251(15) 0.0272(15) 0.0207(14) 0.0018(12) -0.0029(12) 0.0017(13)
C4 0.0318(17) 0.0305(16) 0.0220(14) 0.0036(13) -0.0016(13) -0.0005(14)
C5 0.0333(18) 0.0265(15) 0.0295(16) 0.0037(13) -0.0072(15) 0.0006(13)
C6 0.0387(19) 0.0291(16) 0.0227(15) -0.0036(13) -0.0068(14) 0.0038(15)
C7 0.0348(17) 0.0282(15) 0.0215(14) 0.0002(12) -0.0001(13) 0.0035(14)
C8 0.0283(16) 0.0280(15) 0.0227(14) 0.0020(12) -0.0005(13) -0.0009(13)
C9 0.049(2) 0.0378(18) 0.0332(18) 0.0053(15) -0.0105(19) -0.0048(17)
C10 0.0429(19) 0.0387(17) 0.0217(15) -0.0022(14) -0.0010(14) 0.0066(16)
C11 0.0337(18) 0.0290(16) 0.0244(15) 0.0013(13) -0.0025(13) 0.0001(14)
C12 0.0348(18) 0.0297(16) 0.0275(16) -0.0025(13) -0.0012(14) -0.0005(14)
C13 0.039(2) 0.0387(19) 0.0368(18) -0.0041(15) 0.0047(17) -0.0045(16)
C14 0.041(2) 0.044(2) 0.056(2) -0.0172(18) -0.0017(19) -0.0065(18)
C15 0.053(2) 0.064(3) 0.042(2) -0.027(2) -0.0039(19) 0.000(2)
C16 0.058(3) 0.069(3) 0.0317(18) -0.0171(19) 0.0086(18) -0.007(2)
C17 0.039(2) 0.0438(19) 0.0327(17) -0.0090(15) 0.0057(16) -0.0054(17)
C18 0.0235(17) 0.062(2) 0.0284(16) 0.0203(16) -0.0023(14) 0.0052(16)
C19 0.0275(18) 0.049(2) 0.063(2) 0.0231(19) -0.0018(18) 0.0042(17)
C20 0.0263(19) 0.111(4) 0.042(2) 0.043(2) -0.0009(17) 0.004(2)
C21 0.0359(19) 0.073(3) 0.0293(17) 0.0022(18) -0.0061(16) 0.005(2)
C1T 0.132(12) 0.054(8) 0.035(7) 0.005(6) -0.003(8) -0.010(9)
C2T 0.132(11) 0.063(7) 0.039(6) 0.009(6) -0.012(7) -0.008(8)
C3T 0.132(11) 0.066(7) 0.036(7) 0.016(6) -0.006(7) -0.010(8)
C4T 0.127(11) 0.067(7) 0.047(7) 0.021(6) -0.007(7) -0.011(8)
C5T 0.123(11) 0.062(8) 0.049(8) 0.022(7) 0.000(8) -0.009(8)
C1S 0.135(12) 0.064(8) 0.031(8) 0.005(7) -0.001(9) -0.005(9)
C2S 0.134(12) 0.051(7) 0.032(7) 0.005(6) -0.007(7) -0.013(8)
C3S 0.134(11) 0.058(7) 0.038(6) 0.010(6) -0.005(7) -0.006(8)
C4S 0.131(11) 0.067(7) 0.045(6) 0.011(6) -0.012(7) -0.010(8)
C5S 0.125(11) 0.060(7) 0.043(7) 0.015(6) -0.007(7) -0.006(7)
C1U 0.127(12) 0.070(7) 0.028(8) 0.009(8) -0.014(9) -0.008(8)
C2U 0.128(11) 0.067(7) 0.038(7) 0.017(6) -0.008(7) -0.008(8)
C3U 0.124(11) 0.069(8) 0.048(9) 0.021(7) 0.002(8) -0.013(8)
C4U 0.120(12) 0.068(9) 0.057(9) 0.024(8) -0.010(8) -0.017(9)
C5U 0.116(14) 0.064(11) 0.058(11) 0.029(9) 0.003(10) -0.022(9)

loop_
_atom_type_symbol
_atom_type_description
_atom_type_scat_dispersion_real
_atom_type_scat_dispersion_imag
_atom_type_scat_source
C C 0.0181 0.0091 'International Tables Vol C Tables 4.2.6.8 and 6.1.1.4'
H H 0.0000 0.0000 'International Tables Vol C Tables 4.2.6.8 and 6.1.1.4'
F F 0.0727 0.0534 'International Tables Vol C Tables 4.2.6.8 and 6.1.1.4'
N N 0.0311 0.0180 'International Tables Vol C Tables 4.2.6.8 and 6.1.1.4'
O O 0.0492 0.0322 'International Tables Vol C Tables 4.2.6.8 and 6.1.1.4'

loop_
_geom_angle_atom_site_label_1
_geom_angle_atom_site_label_2
_geom_angle_atom_site_label_3
_geom_angle
C1 O2 C18 120.2(2)
C1 N1 H1 119.5
C1 N1 C2 120.9(2)
C2 N1 H1 119.5
O1 C1 O2 125.6(3)
O1 C1 N1 124.9(3)
O2 C1 N1 109.5(2)
N1 C2 H2 107.9
N1 C2 C3 112.3(2)
N1 C2 C11 110.5(2)
C3 C2 H2 107.9
C3 C2 C11 110.3(2)
C11 C2 H2 107.9
C4 C3 C2 122.5(3)
C4 C3 C8 119.0(3)
C8 C3 C2 118.5(3)
C3 C4 H4 119.9
C3 C4 C5 120.1(3)
C5 C4 H4 119.9
C4 C5 C9 119.0(3)
C6 C5 C4 121.1(3)
C6 C5 C9 119.8(3)
C5 C6 H6 120.7
C5 C6 C7 118.6(3)
C7 C6 H6 120.7
C6 C7 C10 120.1(3)
C8 C7 C6 120.7(3)
C8 C7 C10 119.2(3)
C3 C8 H8 119.8
C7 C8 C3 120.5(3)
C7 C8 H8 119.8
F1 C9 F2 105.5(3)
F1 C9 F3 107.2(3)
F1 C9 C5 112.6(3)
F2 C9 C5 112.9(3)
F3 C9 F2 104.9(3)
F3 C9 C5 113.1(3)
F4 C10 F5 108.2(4)
F4 C10 F6 105.3(5)
F4 C10 C7 114.9(4)
F4A C10 F5A 96.2(12)
F4A C10 C7 110.6(9)
F5 C10 F6 102.7(4)
F5 C10 C7 113.4(3)
F5A C10 C7 110.7(9)
F6 C10 C7 111.4(3)
F6A C10 F4A 111.3(16)
F6A C10 F5A 109.7(13)
F6A C10 C7 116.6(9)
C2 C11 H11A 109.1
C2 C11 H11B 109.1
H11A C11 H11B 107.9
C12 C11 C2 112.4(3)
C12 C11 H11A 109.1
C12 C11 H11B 109.1
C13 C12 C11 121.5(3)
C13 C12 C17 118.5(3)
C17 C12 C11 119.9(3)
C12 C13 H13 119.7
C14 C13 C12 120.7(3)
C14 C13 H13 119.7
C13 C14 H14 120.0
C15 C14 C13 120.0(4)
C15 C14 H14 120.0
C14 C15 H15 120.0
C16 C15 C14 120.0(4)
C16 C15 H15 120.0
C15 C16 H16 119.8
C15 C16 C17 120.4(4)
C17 C16 H16 119.8
C12 C17 H17 119.8
C16 C17 C12 120.4(4)
C16 C17 H17 119.8
O2 C18 C19 109.9(3)
O2 C18 C20 101.6(3)
O2 C18 C21 110.3(3)
C19 C18 C20 110.2(3)
C19 C18 C21 113.6(3)
C20 C18 C21 110.6(3)
C18 C19 H19A 109.5
C18 C19 H19B 109.5
C18 C19 H19C 109.5
H19A C19 H19B 109.5
H19A C19 H19C 109.5
H19B C19 H19C 109.5
C18 C20 H20A 109.5
C18 C20 H20B 109.5
C18 C20 H20C 109.5
H20A C20 H20B 109.5
H20A C20 H20C 109.5
H20B C20 H20C 109.5
C18 C21 H21A 109.5
C18 C21 H21B 109.5
C18 C21 H21C 109.5
H21A C21 H21B 109.5
H21A C21 H21C 109.5
H21B C21 H21C 109.5
H1TA C1T H1TB 109.5
H1TA C1T H1TC 109.5
H1TB C1T H1TC 109.5
C2T C1T H1TA 109.5
C2T C1T H1TB 109.5
C2T C1T H1TC 109.5
C1T C2T H2TA 108.7
C1T C2T H2TB 108.7
C1T C2T C3T 114(2)
H2TA C2T H2TB 107.6
C3T C2T H2TA 108.7
C3T C2T H2TB 108.7
C2T C3T H3TA 108.4
C2T C3T H3TB 108.4
H3TA C3T H3TB 107.5
C4T C3T C2T 116(2)
C4T C3T H3TA 108.4
C4T C3T H3TB 108.4
C3T C4T H4TA 107.1
C3T C4T H4TB 107.1
C3T C4T C5T 121(2)
H4TA C4T H4TB 106.8
C5T C4T H4TA 107.1
C5T C4T H4TB 107.1
C4T C5T H5TA 109.5
C4T C5T H5TB 109.5
C4T C5T H5TC 109.5
H5TA C5T H5TB 109.5
H5TA C5T H5TC 109.5
H5TB C5T H5TC 109.5
H1SA C1S H1SB 109.5
H1SA C1S H1SC 109.5
H1SB C1S H1SC 109.5
C2S C1S H1SA 109.5
C2S C1S H1SB 109.5
C2S C1S H1SC 109.5
C1S C2S H2SA 107.6
C1S C2S H2SB 107.6
H2SA C2S H2SB 107.1
C3S C2S C1S 118.7(18)
C3S C2S H2SA 107.6
C3S C2S H2SB 107.6
C2S C3S H3SA 106.8
C2S C3S H3SB 106.8
H3SA C3S H3SB 106.7
C4S C3S C2S 121.9(19)
C4S C3S H3SA 106.8
C4S C3S H3SB 106.8
C3S C4S H4SA 105.9
C3S C4S H4SB 105.9
C3S C4S C5S 126(2)
H4SA C4S H4SB 106.2
C5S C4S H4SA 105.9
C5S C4S H4SB 105.9
C4S C5S H5SA 109.5
C4S C5S H5SB 109.5
C4S C5S H5SC 109.5
H5SA C5S H5SB 109.5
H5SA C5S H5SC 109.5
H5SB C5S H5SC 109.5
H1UA C1U H1UB 109.5
H1UA C1U H1UC 109.5
H1UB C1U H1UC 109.5
C2U C1U H1UA 109.5
C2U C1U H1UB 109.5
C2U C1U H1UC 109.5
C1U C2U H2UA 109.3
C1U C2U H2UB 109.3
C1U C2U C3U 112(2)
H2UA C2U H2UB 107.9
C3U C2U H2UA 109.3
C3U C2U H2UB 109.3
C2U C3U H3UA 109.1
C2U C3U H3UB 109.1
H3UA C3U H3UB 107.8
C4U C3U C2U 112(2)
C4U C3U H3UA 109.1
C4U C3U H3UB 109.1
C3U C4U H4UA 108.2
C3U C4U H4UB 108.2
H4UA C4U H4UB 107.4
C5U C4U C3U 116(2)
C5U C4U H4UA 108.2
C5U C4U H4UB 108.2
C4U C5U H5UA 109.5
C4U C5U H5UB 109.5
C4U C5U H5UC 109.5
H5UA C5U H5UB 109.5
H5UA C5U H5UC 109.5
H5UB C5U H5UC 109.5

loop_
_geom_bond_atom_site_label_1
_geom_bond_atom_site_label_2
_geom_bond_distance
F1 C9 1.321(4)
F2 C9 1.334(5)
F3 C9 1.323(4)
F4 C10 1.295(7)
F4A C10 1.323(17)
F5 C10 1.322(5)
F5A C10 1.325(14)
F6 C10 1.360(5)
F6A C10 1.193(16)
O1 C1 1.220(4)
O2 C1 1.346(4)
O2 C18 1.475(4)
N1 H1 0.8800
N1 C1 1.350(4)
N1 C2 1.451(4)
C2 H2 1.0000
C2 C3 1.518(4)
C2 C11 1.547(4)
C3 C4 1.379(4)
C3 C8 1.397(4)
C4 H4 0.9500
C4 C5 1.396(4)
C5 C6 1.382(4)
C5 C9 1.494(5)
C6 H6 0.9500
C6 C7 1.387(5)
C7 C8 1.385(4)
C7 C10 1.495(4)
C8 H8 0.9500
C11 H11A 0.9900
C11 H11B 0.9900
C11 C12 1.507(4)
C12 C13 1.387(5)
C12 C17 1.391(5)
C13 H13 0.9500
C13 C14 1.384(5)
C14 H14 0.9500
C14 C15 1.380(6)
C15 H15 0.9500
C15 C16 1.366(6)
C16 H16 0.9500
C16 C17 1.385(5)
C17 H17 0.9500
C18 C19 1.508(5)
C18 C20 1.521(5)
C18 C21 1.521(6)
C19 H19A 0.9800
C19 H19B 0.9800
C19 H19C 0.9800
C20 H20A 0.9800
C20 H20B 0.9800
C20 H20C 0.9800
C21 H21A 0.9800
C21 H21B 0.9800
C21 H21C 0.9800
C1T H1TA 0.9800
C1T H1TB 0.9800
C1T H1TC 0.9800
C1T C2T 1.44(2)
C2T H2TA 0.9900
C2T H2TB 0.9900
C2T C3T 1.47(2)
C3T H3TA 0.9900
C3T H3TB 0.9900
C3T C4T 1.42(2)
C4T H4TA 0.9900
C4T H4TB 0.9900
C4T C5T 1.44(2)
C5T H5TA 0.9800
C5T H5TB 0.9800
C5T H5TC 0.9800
C1S H1SA 0.9800
C1S H1SB 0.9800
C1S H1SC 0.9800
C1S C2S 1.441(18)
C2S H2SA 0.9900
C2S H2SB 0.9900
C2S C3S 1.423(19)
C3S H3SA 0.9900
C3S H3SB 0.9900
C3S C4S 1.414(19)
C4S H4SA 0.9900
C4S H4SB 0.9900
C4S C5S 1.42(2)
C5S H5SA 0.9800
C5S H5SB 0.9800
C5S H5SC 0.9800
C1U H1UA 0.9800
C1U H1UB 0.9800
C1U H1UC 0.9800
C1U C2U 1.45(2)
C2U H2UA 0.9900
C2U H2UB 0.9900
C2U C3U 1.47(2)
C3U H3UA 0.9900
C3U H3UB 0.9900
C3U C4U 1.46(2)
C4U H4UA 0.9900
C4U H4UB 0.9900
C4U C5U 1.44(2)
C5U H5UA 0.9800
C5U H5UB 0.9800
C5U H5UC 0.9800
